data_7212482
loop_
_publ_author_name
'Luo, Feng'
'Ning, Yang'
'Luo, Ming-biao'
'Huang, Guo-lin'

_publ_section_title
;
 Chiral or achiral camphorate-based complexes controlled by the
 conformational rigidity of N-donor co-ligands
;
_journal_issue 10
_journal_name_full CrystEngComm
_journal_page_first 2769
_journal_paper_doi 10.1039/c000734j
_journal_volume 12
_journal_year 2010
_chemical_formula_sum 'C15 H17 N O4 Zn'
_chemical_formula_weight 340.67
_chemical_name_systematic
;
?
;
_space_group_IT_number 4
_symmetry_cell_setting monoclinic
_symmetry_space_group_name_Hall 'P 2yb'
_symmetry_space_group_name_H-M 'P 1 21 1'
_atom_sites_solution_hydrogens geom
_atom_sites_solution_primary direct
_atom_sites_solution_secondary difmap
_audit_creation_method SHELXL-97
_cell_angle_alpha 90.00
_cell_angle_beta 102.37(3)
_cell_angle_gamma 90.00
_cell_formula_units_Z 4
_cell_length_a 7.7056(15)
_cell_length_b 11.588(2)
_cell_length_c 17.604(4)
_cell_measurement_reflns_used 3980
_cell_measurement_temperature 113(2)
_cell_measurement_theta_max 27.1171
_cell_measurement_theta_min 2.1192
_cell_volume 1535.4(6)
_computing_cell_refinement 'Bruker XSCANS'
_computing_data_collection 'Bruker XSCANS'
_computing_data_reduction 'Bruker SHELXTL'
_computing_molecular_graphics 'Bruker SHELXTL'
_computing_publication_material 'Bruker SHELXTL'
_computing_structure_refinement 'SHELXL-97 (Sheldrick, 1997)'
_computing_structure_solution 'SHELXS-97 (Sheldrick, 1990)'
_diffrn_ambient_temperature 113(2)
_diffrn_measured_fraction_theta_full 0.996
_diffrn_measured_fraction_theta_max 0.996
_diffrn_measurement_device_type 'Bruker P4'
_diffrn_measurement_method '\w scans'
_diffrn_radiation_monochromator graphite
_diffrn_radiation_source 'fine-focus sealed tube'
_diffrn_radiation_type MoK\a
_diffrn_radiation_wavelength 0.71073
_diffrn_reflns_av_R_equivalents 0.0990
_diffrn_reflns_av_sigmaI/netI 0.1434
_diffrn_reflns_limit_h_max 7
_diffrn_reflns_limit_h_min -9
_diffrn_reflns_limit_k_max 13
_diffrn_reflns_limit_k_min -13
_diffrn_reflns_limit_l_max 20
_diffrn_reflns_limit_l_min -20
_diffrn_reflns_number 11412
_diffrn_reflns_theta_full 25.00
_diffrn_reflns_theta_max 25.00
_diffrn_reflns_theta_min 2.12
_exptl_absorpt_coefficient_mu 1.613
_exptl_absorpt_correction_T_max 0.7939
_exptl_absorpt_correction_T_min 0.7385
_exptl_absorpt_correction_type multi-scan
_exptl_crystal_colour Colorless
_exptl_crystal_density_diffrn 1.474
_exptl_crystal_density_method 'not measured'
_exptl_crystal_description Block
_exptl_crystal_F_000 704
_exptl_crystal_size_max 0.20
_exptl_crystal_size_mid 0.20
_exptl_crystal_size_min 0.15
_refine_diff_density_max 1.735
_refine_diff_density_min -1.156
_refine_diff_density_rms 0.144
_refine_ls_abs_structure_details 'Flack H D (1983), Acta Cryst. A39, 876-881'
_refine_ls_abs_structure_Flack 0.00(3)
_refine_ls_extinction_coef 0.0026(10)
_refine_ls_extinction_expression Fc^*^=kFc[1+0.001xFc^2^\l^3^/sin(2\q)]^-1/4^
_refine_ls_extinction_method SHELXL
_refine_ls_goodness_of_fit_ref 1.027
_refine_ls_hydrogen_treatment constr
_refine_ls_matrix_type full
_refine_ls_number_parameters 387
_refine_ls_number_reflns 5076
_refine_ls_number_restraints 1
_refine_ls_restrained_S_all 1.027
_refine_ls_R_factor_all 0.1068
_refine_ls_R_factor_gt 0.0760
_refine_ls_shift/su_max 0.004
_refine_ls_shift/su_mean 0.000
_refine_ls_structure_factor_coef Fsqd
_refine_ls_weighting_details 'calc w=1/[\s^2^(Fo^2^)+(0.0775P)^2^+0.0000P] where P=(Fo^2^+2Fc^2^)/3'
_refine_ls_weighting_scheme calc
_refine_ls_wR_factor_gt 0.1744
_refine_ls_wR_factor_ref 0.1943
_reflns_number_gt 3555
_reflns_number_total 5076
_reflns_threshold_expression >2sigma(I)
_cod_data_source_file c000734j.txt
_cod_data_source_block 1
_cod_depositor_comments
;
The following automatic conversions were performed:

'_symmetry_cell_setting' value 'Monoclinic' changed to 'monoclinic'
according to /home/saulius/struct/CIF-dictionaries/cif_core.dic
dictionary named 'cif_core.dic' version 2.4.2 from
2011-04-26.

'_exptl_absorpt_correction_type' value 'Multi-scan'
changed to 'multi-scan' according to
/home/saulius/struct/CIF-dictionaries/cif_core.dic dictionary named
'cif_core.dic' version 2.4.2 from 2011-04-26.

Automatic conversion script
Id: cif_fix_values 1891 2012-01-12 08:04:46Z andrius 
;
_cod_original_cell_volume 1535.5(5)
_cod_original_sg_symbol_H-M P2(1)
_cod_database_code 7212482

loop_
_symmetry_equiv_pos_as_xyz
'x, y, z'
'-x, y+1/2, -z'

loop_
_atom_site_label
_atom_site_type_symbol
_atom_site_fract_x
_atom_site_fract_y
_atom_site_fract_z
_atom_site_U_iso_or_equiv
_atom_site_adp_type
_atom_site_occupancy
_atom_site_symmetry_multiplicity
_atom_site_calc_flag
_atom_site_refinement_flags
C1 C 0.3052(12) 0.0663(9) 0.6718(6) 0.038(3) Uani 1 1 d .
H1 H 0.3131 0.1234 0.6340 0.046 Uiso 1 1 calc R
C2 C 0.2910(11) 0.4971(11) 0.6263(6) 0.030(2) Uani 1 1 d .
C3 C 0.4254(11) -0.0221(8) 0.6818(6) 0.033(2) Uani 1 1 d .
H3 H 0.5167 -0.0237 0.6531 0.039 Uiso 1 1 calc R
C4 C 0.3095(12) 0.5801(9) 0.5049(6) 0.028(3) Uani 1 1 d .
C5 C 0.4128(14) -0.1089(9) 0.7339(6) 0.032(3) Uani 1 1 d .
C6 C 0.3045(14) 0.6276(10) 1.0023(7) 0.039(3) Uani 1 1 d .
C7 C 0.2760(11) -0.1033(9) 0.7737(6) 0.028(3) Uani 1 1 d .
H7 H 0.2595 -0.1632 0.8084 0.034 Uiso 1 1 calc R
C8 C 0.2920(12) 0.7184(11) 1.1267(6) 0.031(2) Uani 1 1 d .
C9 C 0.1636(11) -0.0083(10) 0.7618(6) 0.028(2) Uani 1 1 d .
H9 H 0.0725 -0.0041 0.7905 0.034 Uiso 1 1 calc R
C10 C 0.1791(12) 0.7656(9) 1.1800(7) 0.032(3) Uani 1 1 d .
C11 C 0.5527(11) -0.2018(9) 0.7523(6) 0.030(2) Uani 1 1 d .
C12 C 0.7107(12) -0.1920(9) 0.7297(6) 0.030(3) Uani 1 1 d .
H12 H 0.7352 -0.1249 0.7029 0.036 Uiso 1 1 calc R
C13 C 0.8371(11) -0.2806(10) 0.7460(6) 0.028(2) Uani 1 1 d .
H13 H 0.9490 -0.2713 0.7324 0.034 Uiso 1 1 calc R
C14 C 0.5083(12) -0.3077(9) 0.7837(7) 0.040(3) Uani 1 1 d .
H14 H 0.3947 -0.3211 0.7949 0.048 Uiso 1 1 calc R
C15 C 0.6441(13) -0.3920(9) 0.7974(7) 0.043(3) Uani 1 1 d .
H15 H 0.6197 -0.4630 0.8200 0.051 Uiso 1 1 calc R
C16 C 0.2008(12) 0.5992(10) 0.9206(7) 0.032(3) Uani 1 1 d .
C17 C 0.1834(11) 0.4375(8) 0.6792(7) 0.027(3) Uani 1 1 d .
C18 C 0.2206(12) 0.6118(9) 0.4207(6) 0.031(3) Uani 1 1 d .
C19 C 0.1775(12) 0.5576(8) 0.5561(6) 0.034(2) Uani 1 1 d .
C20 C 0.4110(13) 0.4157(10) 0.5935(7) 0.061(4) Uani 1 1 d .
H20A H 0.3623 0.3363 0.5897 0.073 Uiso 1 1 calc R
H20B H 0.5315 0.4144 0.6273 0.073 Uiso 1 1 calc R
C21 C 0.4179(13) 0.4629(10) 0.5108(6) 0.046(3) Uani 1 1 d .
H21A H 0.3616 0.4081 0.4697 0.055 Uiso 1 1 calc R
H21B H 0.5420 0.4769 0.5062 0.055 Uiso 1 1 calc R
C22 C 0.0263(14) 0.4792(11) 0.5128(6) 0.040(3) Uani 1 1 d .
H22A H 0.0773 0.4115 0.4923 0.059 Uiso 1 1 calc R
H22B H -0.0474 0.5222 0.4697 0.059 Uiso 1 1 calc R
H22C H -0.0470 0.4540 0.5488 0.059 Uiso 1 1 calc R
C23 C 0.0872(16) 0.6678(9) 0.5788(7) 0.063(3) Uani 1 1 d .
H23A H -0.0188 0.6463 0.5978 0.095 Uiso 1 1 calc R
H23B H 0.0530 0.7177 0.5331 0.095 Uiso 1 1 calc R
H23C H 0.1703 0.7091 0.6197 0.095 Uiso 1 1 calc R
C24 C 0.3116(14) 0.5298(9) 1.0636(6) 0.048(3) Uani 1 1 d .
H24A H 0.1970 0.4880 1.0552 0.058 Uiso 1 1 calc R
H24B H 0.4072 0.4740 1.0607 0.058 Uiso 1 1 calc R
C25 C 0.3493(16) 0.5920(10) 1.1421(7) 0.061(3) Uani 1 1 d .
H25A H 0.4774 0.5877 1.1665 0.073 Uiso 1 1 calc R
H25B H 0.2815 0.5557 1.1776 0.073 Uiso 1 1 calc R
C26 C 0.2008(12) 0.7260(9) 1.0411(6) 0.036(2) Uani 1 1 d .
C27 C 0.4375(15) 0.6807(10) 0.5361(7) 0.060(3) Uani 1 1 d .
H27A H 0.3701 0.7529 0.5330 0.091 Uiso 1 1 calc R
H27B H 0.5275 0.6874 0.5046 0.091 Uiso 1 1 calc R
H27C H 0.4957 0.6655 0.5903 0.091 Uiso 1 1 calc R
C28 C 0.4872(14) 0.6687(12) 0.9969(8) 0.066(4) Uani 1 1 d .
H28A H 0.5413 0.6126 0.9673 0.100 Uiso 1 1 calc R
H28B H 0.5614 0.6764 1.0493 0.100 Uiso 1 1 calc R
H28C H 0.4777 0.7436 0.9705 0.100 Uiso 1 1 calc R
C29 C 0.2243(16) 0.8464(10) 1.0089(8) 0.070(4) Uani 1 1 d .
H29A H 0.1587 0.8510 0.9547 0.105 Uiso 1 1 calc R
H29B H 0.3507 0.8607 1.0113 0.105 Uiso 1 1 calc R
H29C H 0.1785 0.9044 1.0400 0.105 Uiso 1 1 calc R
C30 C 0.0020(11) 0.6944(12) 1.0256(6) 0.048(3) Uani 1 1 d .
H30A H -0.0573 0.7420 1.0585 0.072 Uiso 1 1 calc R
H30B H -0.0108 0.6127 1.0378 0.072 Uiso 1 1 calc R
H30C H -0.0524 0.7084 0.9708 0.072 Uiso 1 1 calc R
N1 N 0.8019(10) -0.3793(8) 0.7810(5) 0.028(2) Uani 1 1 d .
N2 N 0.1758(11) 0.0777(7) 0.7124(6) 0.029(2) Uani 1 1 d .
O1 O 0.1365(8) 0.4926(7) 0.9103(4) 0.0320(16) Uani 1 1 d .
O2 O 0.1800(8) 0.8729(6) 1.1900(4) 0.0311(19) Uani 1 1 d .
O3 O 0.1845(9) 0.6667(6) 0.8655(4) 0.0330(19) Uani 1 1 d .
O4 O 0.0868(9) 0.6989(7) 1.2119(4) 0.0368(18) Uani 1 1 d .
O5 O 0.1790(9) 0.3304(6) 0.6823(5) 0.040(2) Uani 1 1 d .
O6 O 0.1041(9) 0.5065(8) 0.7178(4) 0.0386(19) Uani 1 1 d .
O7 O 0.2095(9) 0.5377(6) 0.3683(5) 0.038(2) Uani 1 1 d .
O8 O 0.1455(8) 0.7087(7) 0.4081(4) 0.0332(17) Uani 1 1 d .
Zn1 Zn 0.00258(13) 0.20972(7) 0.69495(7) 0.0293(4) Uani 1 1 d .
Zn2 Zn -0.00791(13) 0.49556(6) 0.80499(7) 0.0284(4) Uani 1 1 d .

loop_
_atom_site_aniso_label
_atom_site_aniso_U_11
_atom_site_aniso_U_22
_atom_site_aniso_U_33
_atom_site_aniso_U_23
_atom_site_aniso_U_13
_atom_site_aniso_U_12
C1 0.044(6) 0.044(7) 0.026(7) 0.005(5) 0.007(5) 0.004(5)
C2 0.030(5) 0.034(6) 0.031(7) -0.001(6) 0.017(5) 0.004(5)
C3 0.027(5) 0.034(6) 0.041(7) 0.009(4) 0.017(4) -0.002(4)
C4 0.034(5) 0.028(6) 0.022(7) -0.006(5) 0.005(5) 0.002(4)
C5 0.045(5) 0.024(5) 0.029(7) 0.006(4) 0.016(5) 0.000(4)
C6 0.048(7) 0.031(7) 0.045(9) -0.003(6) 0.022(6) 0.001(5)
C7 0.027(5) 0.027(6) 0.032(7) 0.003(5) 0.011(5) 0.004(4)
C8 0.047(6) 0.033(6) 0.014(6) -0.010(5) 0.006(4) 0.016(5)
C9 0.035(5) 0.019(5) 0.038(7) 0.001(5) 0.025(5) 0.005(4)
C10 0.031(5) 0.032(7) 0.035(8) -0.006(5) 0.013(5) -0.008(4)
C11 0.030(5) 0.030(5) 0.033(7) 0.003(5) 0.012(4) 0.010(4)
C12 0.036(5) 0.025(6) 0.034(7) 0.009(5) 0.019(5) 0.000(4)
C13 0.034(5) 0.020(6) 0.029(7) 0.003(5) 0.004(4) -0.001(4)
C14 0.043(5) 0.033(6) 0.051(7) 0.014(5) 0.022(5) 0.007(4)
C15 0.055(6) 0.020(5) 0.061(9) 0.025(5) 0.030(6) 0.011(4)
C16 0.024(5) 0.032(6) 0.046(9) -0.015(6) 0.020(5) 0.010(4)
C17 0.027(5) 0.015(5) 0.035(8) -0.001(5) -0.005(5) -0.004(4)
C18 0.032(5) 0.025(6) 0.039(8) -0.002(5) 0.017(5) 0.000(4)
C19 0.047(5) 0.022(5) 0.032(6) 0.003(4) 0.009(5) 0.005(4)
C20 0.043(6) 0.063(8) 0.084(10) 0.034(7) 0.030(6) 0.022(5)
C21 0.049(6) 0.054(7) 0.040(7) 0.008(5) 0.025(5) 0.005(5)
C22 0.053(6) 0.051(7) 0.015(6) 0.004(5) 0.009(5) -0.024(5)
C23 0.103(9) 0.033(6) 0.065(9) 0.012(6) 0.042(7) 0.020(6)
C24 0.054(6) 0.032(6) 0.050(8) -0.002(5) -0.009(5) 0.008(4)
C25 0.073(8) 0.059(8) 0.053(9) 0.013(6) 0.018(7) 0.036(6)
C26 0.049(5) 0.030(5) 0.031(6) 0.009(5) 0.014(5) 0.002(4)
C27 0.072(7) 0.062(8) 0.047(8) 0.008(6) 0.012(6) -0.030(6)
C28 0.054(7) 0.089(10) 0.057(9) -0.020(7) 0.013(6) -0.004(6)
C29 0.089(8) 0.036(7) 0.091(11) 0.038(7) 0.033(8) 0.006(6)
C30 0.023(5) 0.079(10) 0.042(8) -0.021(7) 0.009(5) 0.010(5)
N1 0.017(4) 0.032(5) 0.036(6) 0.004(4) 0.009(4) 0.002(3)
N2 0.038(4) 0.014(4) 0.038(6) -0.005(4) 0.013(4) -0.007(3)
O1 0.048(4) 0.019(4) 0.031(4) -0.002(4) 0.014(3) 0.005(4)
O2 0.034(4) 0.016(4) 0.045(5) -0.003(3) 0.014(4) -0.004(3)
O3 0.038(4) 0.037(5) 0.029(5) 0.004(4) 0.018(3) -0.003(3)
O4 0.061(4) 0.023(4) 0.030(5) 0.006(4) 0.018(4) -0.014(4)
O5 0.037(4) 0.028(5) 0.060(6) -0.005(4) 0.022(4) 0.004(3)
O6 0.056(4) 0.029(4) 0.040(5) 0.003(4) 0.031(4) 0.006(4)
O7 0.041(4) 0.031(5) 0.044(6) -0.008(4) 0.013(4) 0.003(3)
O8 0.052(4) 0.012(3) 0.036(5) 0.000(4) 0.009(3) -0.001(4)
Zn1 0.0369(7) 0.0197(7) 0.0332(9) 0.0008(6) 0.0119(6) 0.0037(5)
Zn2 0.0371(7) 0.0184(7) 0.0328(9) 0.0015(6) 0.0141(6) 0.0044(5)

loop_
_atom_type_symbol
_atom_type_description
_atom_type_scat_dispersion_real
_atom_type_scat_dispersion_imag
_atom_type_scat_source
C C 0.0033 0.0016 'International Tables Vol C Tables 4.2.6.8 and 6.1.1.4'
H H 0.0000 0.0000 'International Tables Vol C Tables 4.2.6.8 and 6.1.1.4'
N N 0.0061 0.0033 'International Tables Vol C Tables 4.2.6.8 and 6.1.1.4'
O O 0.0106 0.0060 'International Tables Vol C Tables 4.2.6.8 and 6.1.1.4'
Zn Zn 0.2839 1.4301 'International Tables Vol C Tables 4.2.6.8 and 6.1.1.4'

loop_
_geom_angle_atom_site_label_1
_geom_angle_atom_site_label_2
_geom_angle_atom_site_label_3
_geom_angle
_geom_angle_site_symmetry_1
_geom_angle_site_symmetry_3
N2 C1 C3 124.2(10) . .
N2 C1 H1 117.9 . .
C3 C1 H1 117.9 . .
C20 C2 C19 105.5(8) . .
C20 C2 C17 113.8(10) . .
C19 C2 C17 114.1(8) . .
C1 C3 C5 119.3(9) . .
C1 C3 H3 120.4 . .
C5 C3 H3 120.4 . .
C19 C4 C18 113.3(8) . .
C19 C4 C27 112.1(9) . .
C18 C4 C27 106.2(9) . .
C19 C4 C21 103.0(8) . .
C18 C4 C21 112.7(9) . .
C27 C4 C21 109.6(8) . .
C3 C5 C7 118.2(10) . .
C3 C5 C11 121.0(8) . .
C7 C5 C11 120.6(8) . .
C28 C6 C16 108.4(9) . .
C28 C6 C24 112.3(10) . .
C16 C6 C24 115.5(9) . .
C28 C6 C26 110.8(9) . .
C16 C6 C26 110.0(8) . .
C24 C6 C26 99.7(8) . .
C5 C7 C9 118.5(10) . .
C5 C7 H7 120.8 . .
C9 C7 H7 120.8 . .
C10 C8 C26 112.8(8) . .
C10 C8 C25 114.6(10) . .
C26 C8 C25 106.5(9) . .
N2 C9 C7 124.1(8) . .
N2 C9 H9 118.0 . .
C7 C9 H9 118.0 . .
O2 C10 O4 122.1(10) . .
O2 C10 C8 117.3(10) . .
O4 C10 C8 120.6(10) . .
C12 C11 C14 119.4(9) . .
C12 C11 C5 121.3(9) . .
C14 C11 C5 118.7(8) . .
C11 C12 C13 120.3(10) . .
C11 C12 H12 119.9 . .
C13 C12 H12 119.9 . .
N1 C13 C12 120.9(8) . .
N1 C13 H13 119.5 . .
C12 C13 H13 119.5 . .
C15 C14 C11 115.6(8) . .
C15 C14 H14 122.2 . .
C11 C14 H14 122.2 . .
N1 C15 C14 124.7(9) . .
N1 C15 H15 117.6 . .
C14 C15 H15 117.6 . .
O3 C16 O1 120.8(11) . .
O3 C16 C6 123.4(10) . .
O1 C16 C6 115.7(11) . .
O5 C17 O6 125.3(10) . .
O5 C17 C2 119.9(10) . .
O6 C17 C2 114.8(9) . .
O7 C18 O8 121.6(11) . .
O7 C18 C4 119.6(9) . .
O8 C18 C4 118.4(9) . .
C4 C19 C2 102.7(7) . .
C4 C19 C22 109.7(9) . .
C2 C19 C22 111.7(9) . .
C4 C19 C23 114.0(8) . .
C2 C19 C23 112.5(9) . .
C22 C19 C23 106.3(8) . .
C2 C20 C21 106.4(8) . .
C2 C20 H20A 110.5 . .
C21 C20 H20A 110.5 . .
C2 C20 H20B 110.5 . .
C21 C20 H20B 110.5 . .
H20A C20 H20B 108.6 . .
C20 C21 C4 103.7(8) . .
C20 C21 H21A 111.0 . .
C4 C21 H21A 111.0 . .
C20 C21 H21B 111.0 . .
C4 C21 H21B 111.0 . .
H21A C21 H21B 109.0 . .
C19 C22 H22A 109.5 . .
C19 C22 H22B 109.5 . .
H22A C22 H22B 109.5 . .
C19 C22 H22C 109.5 . .
H22A C22 H22C 109.5 . .
H22B C22 H22C 109.5 . .
C19 C23 H23A 109.5 . .
C19 C23 H23B 109.5 . .
H23A C23 H23B 109.5 . .
C19 C23 H23C 109.5 . .
H23A C23 H23C 109.5 . .
H23B C23 H23C 109.5 . .
C25 C24 C6 104.7(9) . .
C25 C24 H24A 110.8 . .
C6 C24 H24A 110.8 . .
C25 C24 H24B 110.8 . .
C6 C24 H24B 110.8 . .
H24A C24 H24B 108.9 . .
C24 C25 C8 107.3(9) . .
C24 C25 H25A 110.3 . .
C8 C25 H25A 110.3 . .
C24 C25 H25B 110.3 . .
C8 C25 H25B 110.3 . .
H25A C25 H25B 108.5 . .
C8 C26 C29 110.7(10) . .
C8 C26 C30 113.0(8) . .
C29 C26 C30 110.1(9) . .
C8 C26 C6 102.1(8) . .
C29 C26 C6 112.1(9) . .
C30 C26 C6 108.6(9) . .
C4 C27 H27A 109.5 . .
C4 C27 H27B 109.5 . .
H27A C27 H27B 109.5 . .
C4 C27 H27C 109.5 . .
H27A C27 H27C 109.5 . .
H27B C27 H27C 109.5 . .
C6 C28 H28A 109.5 . .
C6 C28 H28B 109.5 . .
H28A C28 H28B 109.5 . .
C6 C28 H28C 109.5 . .
H28A C28 H28C 109.5 . .
H28B C28 H28C 109.5 . .
C26 C29 H29A 109.5 . .
C26 C29 H29B 109.5 . .
H29A C29 H29B 109.5 . .
C26 C29 H29C 109.5 . .
H29A C29 H29C 109.5 . .
H29B C29 H29C 109.5 . .
C26 C30 H30A 109.5 . .
C26 C30 H30B 109.5 . .
H30A C30 H30B 109.5 . .
C26 C30 H30C 109.5 . .
H30A C30 H30C 109.5 . .
H30B C30 H30C 109.5 . .
C15 N1 C13 118.6(9) . .
C15 N1 Zn2 122.1(7) . 1_645
C13 N1 Zn2 119.3(6) . 1_645
C9 N2 C1 115.6(9) . .
C9 N2 Zn1 122.0(7) . .
C1 N2 Zn1 122.3(7) . .
C16 O1 Zn2 103.5(8) . .
C10 O2 Zn2 137.8(6) . 2_557
C10 O4 Zn1 133.0(8) . 2_557
C17 O5 Zn1 136.9(7) . .
C17 O6 Zn2 136.7(8) . .
C18 O8 Zn1 109.2(7) . 2_556
O4 Zn1 O8 123.9(3) 2_547 2_546
O4 Zn1 O5 121.4(4) 2_547 .
O8 Zn1 O5 100.3(3) 2_546 .
O4 Zn1 N2 99.7(4) 2_547 .
O8 Zn1 N2 112.3(4) 2_546 .
O5 Zn1 N2 96.0(3) . .
O6 Zn2 O1 120.0(3) . .
O6 Zn2 O2 120.6(4) . 2_547
O1 Zn2 O2 101.5(3) . 2_547
O6 Zn2 N1 102.3(3) . 1_465
O1 Zn2 N1 116.6(3) . 1_465
O2 Zn2 N1 93.6(3) 2_547 1_465

loop_
_geom_bond_atom_site_label_1
_geom_bond_atom_site_label_2
_geom_bond_distance
_geom_bond_site_symmetry_2
C1 N2 1.353(12) .
C1 C3 1.367(13) .
C1 H1 0.9500 .
C2 C20 1.520(14) .
C2 C19 1.524(13) .
C2 C17 1.536(14) .
C3 C5 1.379(13) .
C3 H3 0.9500 .
C4 C19 1.519(13) .
C4 C18 1.538(14) .
C4 C27 1.550(13) .
C4 C21 1.587(13) .
C5 C7 1.387(12) .
C5 C11 1.509(10) .
C6 C28 1.509(14) .
C6 C16 1.525(16) .
C6 C24 1.558(15) .
C6 C26 1.625(14) .
C7 C9 1.389(14) .
C7 H7 0.9500 .
C8 C10 1.513(14) .
C8 C26 1.523(13) .
C8 C25 1.537(16) .
C9 N2 1.339(14) .
C9 H9 0.9500 .
C10 O2 1.256(13) .
C10 O4 1.261(12) .
C11 C12 1.364(11) .
C11 C14 1.417(15) .
C12 C13 1.402(14) .
C12 H12 0.9500 .
C13 N1 1.353(14) .
C13 H13 0.9500 .
C14 C15 1.414(13) .
C14 H14 0.9500 .
C15 N1 1.317(11) .
C15 H15 0.9500 .
C16 O3 1.231(13) .
C16 O1 1.329(14) .
C17 O5 1.243(12) .
C17 O6 1.285(12) .
C18 O7 1.250(12) .
C18 O8 1.262(13) .
C19 C22 1.545(13) .
C19 C23 1.546(13) .
C20 C21 1.567(14) .
C20 H20A 0.9900 .
C20 H20B 0.9900 .
C21 H21A 0.9900 .
C21 H21B 0.9900 .
C22 H22A 0.9800 .
C22 H22B 0.9800 .
C22 H22C 0.9800 .
C23 H23A 0.9800 .
C23 H23B 0.9800 .
C23 H23C 0.9800 .
C24 C25 1.531(15) .
C24 H24A 0.9900 .
C24 H24B 0.9900 .
C25 H25A 0.9900 .
C25 H25B 0.9900 .
C26 C29 1.531(13) .
C26 C30 1.542(12) .
C27 H27A 0.9800 .
C27 H27B 0.9800 .
C27 H27C 0.9800 .
C28 H28A 0.9800 .
C28 H28B 0.9800 .
C28 H28C 0.9800 .
C29 H29A 0.9800 .
C29 H29B 0.9800 .
C29 H29C 0.9800 .
C30 H30A 0.9800 .
C30 H30B 0.9800 .
C30 H30C 0.9800 .
N1 Zn2 2.041(8) 1_645
N2 Zn1 2.010(8) .
O1 Zn2 1.948(7) .
O2 Zn2 1.959(6) 2_557
O4 Zn1 1.914(7) 2_557
O5 Zn1 1.996(7) .
O6 Zn2 1.920(7) .
O8 Zn1 1.925(7) 2_556
Zn1 O4 1.914(7) 2_547
Zn1 O8 1.925(7) 2_546
Zn2 O2 1.959(7) 2_547
Zn2 N1 2.041(8) 1_465

loop_
_geom_torsion_atom_site_label_1
_geom_torsion_atom_site_label_2
_geom_torsion_atom_site_label_3
_geom_torsion_atom_site_label_4
_geom_torsion
_geom_torsion_site_symmetry_4
N2 C1 C3 C5 2.7(17) .
C1 C3 C5 C7 0.7(16) .
C1 C3 C5 C11 -174.1(9) .
C3 C5 C7 C9 -2.9(16) .
C11 C5 C7 C9 172.0(9) .
C5 C7 C9 N2 1.8(18) .
C26 C8 C10 O2 -82.3(13) .
C25 C8 C10 O2 155.5(10) .
C26 C8 C10 O4 96.8(13) .
C25 C8 C10 O4 -25.4(15) .
C3 C5 C11 C12 12.2(15) .
C7 C5 C11 C12 -162.5(12) .
C3 C5 C11 C14 -158.8(10) .
C7 C5 C11 C14 26.5(14) .
C14 C11 C12 C13 -7.7(17) .
C5 C11 C12 C13 -178.6(10) .
C11 C12 C13 N1 3.1(17) .
C12 C11 C14 C15 7.0(16) .
C5 C11 C14 C15 178.2(9) .
C11 C14 C15 N1 -2.0(17) .
C28 C6 C16 O3 -52.2(13) .
C24 C6 C16 O3 -179.2(9) .
C26 C6 C16 O3 69.0(12) .
C28 C6 C16 O1 123.6(10) .
C24 C6 C16 O1 -3.3(12) .
C26 C6 C16 O1 -115.1(9) .
C20 C2 C17 O5 -10.7(15) .
C19 C2 C17 O5 110.4(11) .
C20 C2 C17 O6 168.9(9) .
C19 C2 C17 O6 -70.0(13) .
C19 C4 C18 O7 -102.8(10) .
C27 C4 C18 O7 133.8(10) .
C21 C4 C18 O7 13.8(13) .
C19 C4 C18 O8 70.4(12) .
C27 C4 C18 O8 -53.1(12) .
C21 C4 C18 O8 -173.1(8) .
C18 C4 C19 C2 164.8(9) .
C27 C4 C19 C2 -75.0(10) .
C21 C4 C19 C2 42.6(10) .
C18 C4 C19 C22 45.8(11) .
C27 C4 C19 C22 166.0(9) .
C21 C4 C19 C22 -76.3(10) .
C18 C4 C19 C23 -73.2(12) .
C27 C4 C19 C23 47.0(12) .
C21 C4 C19 C23 164.6(9) .
C20 C2 C19 C4 -40.2(10) .
C17 C2 C19 C4 -165.8(9) .
C20 C2 C19 C22 77.3(10) .
C17 C2 C19 C22 -48.3(12) .
C20 C2 C19 C23 -163.2(9) .
C17 C2 C19 C23 71.2(12) .
C19 C2 C20 C21 21.2(12) .
C17 C2 C20 C21 147.0(9) .
C2 C20 C21 C4 5.1(11) .
C19 C4 C21 C20 -29.4(10) .
C18 C4 C21 C20 -151.9(9) .
C27 C4 C21 C20 90.0(10) .
C28 C6 C24 C25 78.0(11) .
C16 C6 C24 C25 -157.1(9) .
C26 C6 C24 C25 -39.3(10) .
C6 C24 C25 C8 21.7(12) .
C10 C8 C25 C24 132.3(10) .
C26 C8 C25 C24 6.7(12) .
C10 C8 C26 C29 82.8(11) .
C25 C8 C26 C29 -150.6(9) .
C10 C8 C26 C30 -41.1(14) .
C25 C8 C26 C30 85.5(11) .
C10 C8 C26 C6 -157.6(9) .
C25 C8 C26 C6 -31.0(10) .
C28 C6 C26 C8 -75.2(11) .
C16 C6 C26 C8 164.9(9) .
C24 C6 C26 C8 43.2(10) .
C28 C6 C26 C29 43.3(13) .
C16 C6 C26 C29 -76.6(12) .
C24 C6 C26 C29 161.7(10) .
C28 C6 C26 C30 165.1(10) .
C16 C6 C26 C30 45.3(11) .
C24 C6 C26 C30 -76.5(10) .
C14 C15 N1 C13 -2.5(18) .
C14 C15 N1 Zn2 178.6(9) 1_645
C12 C13 N1 C15 2.0(17) .
C12 C13 N1 Zn2 -179.0(7) 1_645
C7 C9 N2 C1 1.4(17) .
C7 C9 N2 Zn1 177.5(8) .
C3 C1 N2 C9 -3.7(16) .
C3 C1 N2 Zn1 -179.9(8) .
O3 C16 O1 Zn2 -10.5(10) .
C6 C16 O1 Zn2 173.5(6) .
O4 C10 O2 Zn2 -42(2) 2_557
C8 C10 O2 Zn2 136.9(9) 2_557
O2 C10 O4 Zn1 -26.2(17) 2_557
C8 C10 O4 Zn1 154.7(7) 2_557
O6 C17 O5 Zn1 35.1(19) .
C2 C17 O5 Zn1 -145.4(8) .
O5 C17 O6 Zn2 14.4(18) .
C2 C17 O6 Zn2 -165.2(7) .
O7 C18 O8 Zn1 7.4(12) 2_556
C4 C18 O8 Zn1 -165.6(7) 2_556
C17 O5 Zn1 O4 -63.7(13) 2_547
C17 O5 Zn1 O8 77.0(13) 2_546
C17 O5 Zn1 N2 -168.9(12) .
C9 N2 Zn1 O4 20.8(9) 2_547
C1 N2 Zn1 O4 -163.3(8) 2_547
C9 N2 Zn1 O8 -112.2(9) 2_546
C1 N2 Zn1 O8 63.7(9) 2_546
C9 N2 Zn1 O5 144.0(9) .
C1 N2 Zn1 O5 -40.1(8) .
C17 O6 Zn2 O1 79.3(11) .
C17 O6 Zn2 O2 -48.1(11) 2_547
C17 O6 Zn2 N1 -149.8(10) 1_465
C16 O1 Zn2 O6 70.0(7) .
C16 O1 Zn2 O2 -154.2(5) 2_547
C16 O1 Zn2 N1 -54.3(6) 1_465
